data_7208577
loop_
_publ_author_name
'Cai, Li-Zhen'
'Wang, Ming-Sheng'
'Zhang, Ming-Jian'
'Wang, Guan-E'
'Guo, Guo-Cong'
'Huang, Jin-Shun'

_publ_section_title
;
 Fluorescent cadmium complexes based on N-succinopyridine ligand:
 syntheses, structures and tunable photoluminescence by variation of
 excitation light
;
_journal_issue 19
_journal_name_full CrystEngComm
_journal_page_first 6196
_journal_paper_doi 10.1039/c2ce25755f
_journal_volume 14
_journal_year 2012
_chemical_absolute_configuration ad
_chemical_formula_moiety 'Br2 Cd H4 O2, C9 H9 N O4'
_chemical_formula_sum 'C9 H13 Br2 Cd N O6'
_chemical_formula_weight 503.42
_chemical_name_systematic
;
?
;
_space_group_IT_number 19
_symmetry_cell_setting orthorhombic
_symmetry_space_group_name_Hall 'P 2ac 2ab'
_symmetry_space_group_name_H-M 'P 21 21 21'
_atom_sites_solution_hydrogens geom
_atom_sites_solution_primary direct
_atom_sites_solution_secondary difmap
_audit_creation_method SHELXL-97
_cell_angle_alpha 90.00
_cell_angle_beta 90.00
_cell_angle_gamma 90.00
_cell_formula_units_Z 4
_cell_length_a 8.012(2)
_cell_length_b 12.510(6)
_cell_length_c 14.753(6)
_cell_measurement_temperature 293(2)
_cell_measurement_theta_max 27.4642
_cell_measurement_theta_min 2.1322
_cell_volume 1478.7(10)
_computing_cell_refinement 'CrystalClear (Rigaku Corp., 2002)'
_computing_data_collection 'CrystalClear (Rigaku Corp., 2002)'
_computing_data_reduction 'CrystalClear (Rigaku Corp., 2002)'
_computing_publication_material 'Siemens SHELXTL^TM^ 5'
_computing_structure_refinement 'Siemens SHELXTL^TM^ 5'
_computing_structure_solution 'Siemens SHELXTL^TM^ 5'
_diffrn_ambient_temperature 293(2)
_diffrn_measured_fraction_theta_full 0.997
_diffrn_measured_fraction_theta_max 0.997
_diffrn_measurement_device_type 'Rigaku Mercury CCD'
_diffrn_measurement_method \w
_diffrn_radiation_monochromator graphite
_diffrn_radiation_source 'fine-focus sealed tube'
_diffrn_radiation_type MoK\a
_diffrn_radiation_wavelength 0.71073
_diffrn_reflns_av_R_equivalents 0.0636
_diffrn_reflns_av_sigmaI/netI 0.0957
_diffrn_reflns_limit_h_max 9
_diffrn_reflns_limit_h_min -9
_diffrn_reflns_limit_k_max 15
_diffrn_reflns_limit_k_min -15
_diffrn_reflns_limit_l_max 17
_diffrn_reflns_limit_l_min -15
_diffrn_reflns_number 9614
_diffrn_reflns_theta_full 25.35
_diffrn_reflns_theta_max 25.35
_diffrn_reflns_theta_min 2.76
_exptl_absorpt_coefficient_mu 6.900
_exptl_absorpt_correction_T_max 1.0000
_exptl_absorpt_correction_T_min 0.4943
_exptl_absorpt_correction_type multi-scan
_exptl_absorpt_process_details 'Sphere (Rigaku CrystalClear)'
_exptl_crystal_colour colorless
_exptl_crystal_density_diffrn 2.261
_exptl_crystal_density_method 'not measured'
_exptl_crystal_description prism
_exptl_crystal_F_000 960
_exptl_crystal_size_max 0.25
_exptl_crystal_size_mid 0.2
_exptl_crystal_size_min 0.1
_refine_diff_density_max 1.707
_refine_diff_density_min -1.204
_refine_diff_density_rms 0.197
_refine_ls_abs_structure_details 'Flack H D (1983), Acta Cryst. A39, 876-881'
_refine_ls_abs_structure_Flack 0.04(2)
_refine_ls_extinction_coef 0.0025(2)
_refine_ls_extinction_expression Fc^*^=kFc[1+0.001xFc^2^\l^3^/sin(2\q)]^-1/4^
_refine_ls_extinction_method SHELXL
_refine_ls_goodness_of_fit_ref 1.026
_refine_ls_hydrogen_treatment mixed
_refine_ls_matrix_type full
_refine_ls_number_parameters 185
_refine_ls_number_reflns 2709
_refine_ls_number_restraints 24
_refine_ls_restrained_S_all 1.021
_refine_ls_R_factor_all 0.0832
_refine_ls_R_factor_gt 0.0605
_refine_ls_shift/su_max 0.004
_refine_ls_shift/su_mean 0.000
_refine_ls_structure_factor_coef Fsqd
_refine_ls_weighting_details 'calc w=1/[\s^2^(Fo^2^)+(0.0422P)^2^+0.0000P] where P=(Fo^2^+2Fc^2^)/3'
_refine_ls_weighting_scheme calc
_refine_ls_wR_factor_gt 0.1240
_refine_ls_wR_factor_ref 0.1401
_reflns_number_gt 1752
_reflns_number_total 2709
_reflns_threshold_expression >2sigma(I)
_cod_data_source_file c2ce25755f.txt
_cod_data_source_block 2
_cod_depositor_comments
;
The following automatic conversions were performed:

'_exptl_absorpt_correction_type' value 'Multi-scan' changed to
'multi-scan' according to
/home/saulius/struct/CIF-dictionaries/cif_core.dic dictionary named
'cif_core.dic' version 2.4.1 from 2010-06-29.

Automatic conversion script
Id: cif_fix_values 1891 2012-01-12 08:04:46Z andrius 
;
_cod_original_cell_volume 1478.6(10)
_cod_original_sg_symbol_H-M P2(1)2(1)2(1)
_cod_database_code 7208577

loop_
_symmetry_equiv_pos_as_xyz
'x, y, z'
'-x+1/2, -y, z+1/2'
'-x, y+1/2, -z+1/2'
'x+1/2, -y+1/2, -z'

loop_
_atom_site_label
_atom_site_type_symbol
_atom_site_fract_x
_atom_site_fract_y
_atom_site_fract_z
_atom_site_U_iso_or_equiv
_atom_site_adp_type
_atom_site_occupancy
_atom_site_symmetry_multiplicity
_atom_site_calc_flag
_atom_site_refinement_flags
Cd1 Cd 0.31657(9) 0.75475(4) 0.50327(5) 0.04113(18) Uani 1 1 d .
O2W O 0.2936(8) 0.7182(4) 0.6568(4) 0.0536(19) Uani 1 1 d D
H2WA H 0.292(6) 0.7813(8) 0.6782(18) 0.080 Uiso 1 1 d D
H2WB H 0.244(3) 0.6808(16) 0.6965(15) 0.080 Uiso 1 1 d D
O1W O 0.3481(6) 0.8010(4) 0.3536(4) 0.0498(18) Uani 1 1 d D
H1WA H 0.4274(15) 0.832(2) 0.325(2) 0.075 Uiso 1 1 d D
H1WB H 0.2610(13) 0.833(2) 0.334(3) 0.075 Uiso 1 1 d D
O2 O 0.4109(7) 0.8980(5) 0.8006(4) 0.062(2) Uani 1 1 d .
O1 O 0.5250(6) 1.0562(4) 0.7637(4) 0.0507(18) Uani 1 1 d .
C8 C 0.8431(9) 0.9724(7) 0.7766(6) 0.060(3) Uani 1 1 d .
H8A H 0.8375 1.0237 0.8259 0.072 Uiso 1 1 calc R
H8B H 0.8329 1.0119 0.7204 0.072 Uiso 1 1 calc R
C7 C 0.7048(11) 0.9024(7) 0.7840(7) 0.059(3) Uani 1 1 d .
H7A H 0.7055 0.8568 0.7300 0.071 Uiso 1 1 calc R
C6 C 0.5334(10) 0.9630(7) 0.7848(6) 0.044(3) Uani 1 1 d .
C5 C 0.6886(11) 0.7226(7) 0.8488(6) 0.054(3) Uani 1 1 d .
H5A H 0.6728 0.7003 0.7893 0.065 Uiso 1 1 calc R
O4 O 1.0393(7) 0.8216(4) 0.7690(4) 0.0497(18) Uani 1 1 d .
N1 N 0.7073(9) 0.8272(6) 0.8674(5) 0.049(2) Uani 1 1 d .
O3 O 1.1348(7) 0.9848(5) 0.7961(4) 0.059(2) Uani 1 1 d .
H3B H 1.2254 0.9543 0.7972 0.088 Uiso 1 1 calc R
C3 C 0.7108(12) 0.6845(8) 1.0068(7) 0.0691(9) Uani 1 1 d U
H3A H 0.7119 0.6365 1.0550 0.083 Uiso 1 1 calc R
C9 C 1.0204(10) 0.9173(7) 0.7788(6) 0.048(3) Uani 1 1 d .
C4 C 0.6928(14) 0.6465(9) 0.9196(7) 0.0767(9) Uani 1 1 d U
H4A H 0.6838 0.5737 0.9078 0.092 Uiso 1 1 calc R
C1 C 0.7225(12) 0.8613(8) 0.9546(7) 0.068(3) Uani 1 1 d .
H1A H 0.7299 0.9340 0.9671 0.082 Uiso 1 1 calc R
C2 C 0.7269(15) 0.7894(10) 1.0233(8) 0.0931(9) Uani 1 1 d U
H2A H 0.7412 0.8131 1.0825 0.112 Uiso 1 1 calc R
Br2 Br 0.06066(11) 0.90082(7) 0.51968(6) 0.0476(3) Uani 1 1 d .
Br1 Br 0.57509(11) 0.89664(7) 0.53979(6) 0.0438(2) Uani 1 1 d .

loop_
_atom_site_aniso_label
_atom_site_aniso_U_11
_atom_site_aniso_U_22
_atom_site_aniso_U_33
_atom_site_aniso_U_23
_atom_site_aniso_U_13
_atom_site_aniso_U_12
Cd1 0.0306(3) 0.0414(4) 0.0514(4) 0.0011(3) 0.0009(3) 0.0002(3)
O2W 0.065(4) 0.039(3) 0.057(4) 0.003(3) 0.002(4) 0.014(3)
O1W 0.050(4) 0.055(4) 0.045(4) -0.009(3) 0.004(3) 0.001(3)
O2 0.034(3) 0.059(4) 0.092(5) 0.020(4) 0.007(4) -0.001(4)
O1 0.026(3) 0.045(3) 0.081(4) 0.007(3) -0.007(3) 0.007(3)
C8 0.035(5) 0.073(7) 0.073(7) 0.013(6) 0.015(5) 0.004(5)
C7 0.049(5) 0.047(5) 0.080(7) 0.019(5) 0.000(6) 0.020(5)
C6 0.026(5) 0.052(5) 0.054(6) 0.006(4) -0.007(4) 0.006(4)
C5 0.043(5) 0.056(6) 0.062(6) -0.018(5) 0.000(5) 0.003(5)
O4 0.034(3) 0.032(3) 0.084(4) -0.011(3) 0.001(3) 0.001(3)
N1 0.037(4) 0.059(5) 0.051(5) 0.008(4) 0.003(4) 0.003(4)
O3 0.033(3) 0.054(4) 0.089(5) -0.011(4) -0.012(3) 0.003(3)
C3 0.0692(11) 0.0692(11) 0.0689(12) 0.0006(8) 0.0000(8) 0.0001(8)
C9 0.023(4) 0.069(7) 0.051(6) -0.008(5) -0.002(4) -0.006(5)
C4 0.0766(11) 0.0767(11) 0.0768(12) 0.0001(8) 0.0002(8) 0.0000(8)
C1 0.055(7) 0.055(6) 0.095(8) -0.016(6) -0.001(6) 0.004(5)
C2 0.0929(11) 0.0933(11) 0.0930(12) -0.0002(8) -0.0001(8) 0.0000(8)
Br2 0.0331(4) 0.0356(5) 0.0740(6) -0.0020(4) 0.0005(5) -0.0001(5)
Br1 0.0352(4) 0.0387(5) 0.0575(5) -0.0046(4) 0.0007(5) 0.0002(5)

loop_
_atom_type_symbol
_atom_type_description
_atom_type_scat_dispersion_real
_atom_type_scat_dispersion_imag
_atom_type_scat_source
C C 0.0033 0.0016 'International Tables Vol C Tables 4.2.6.8 and 6.1.1.4'
H H 0.0000 0.0000 'International Tables Vol C Tables 4.2.6.8 and 6.1.1.4'
N N 0.0061 0.0033 'International Tables Vol C Tables 4.2.6.8 and 6.1.1.4'
O O 0.0106 0.0060 'International Tables Vol C Tables 4.2.6.8 and 6.1.1.4'
Br Br -0.2901 2.4595 'International Tables Vol C Tables 4.2.6.8 and 6.1.1.4'
Cd Cd -0.8075 1.2024 'International Tables Vol C Tables 4.2.6.8 and 6.1.1.4'

loop_
_geom_angle_atom_site_label_1
_geom_angle_atom_site_label_2
_geom_angle_atom_site_label_3
_geom_angle
_geom_angle_site_symmetry_1
_geom_angle_site_symmetry_3
O1W Cd1 O2W 176.29(19) . .
O1W Cd1 Br2 89.96(13) . .
O2W Cd1 Br2 89.20(14) . .
O1W Cd1 Br2 88.97(14) . 4_566
O2W Cd1 Br2 92.10(14) . 4_566
Br2 Cd1 Br2 176.30(4) . 4_566
O1W Cd1 Br1 86.75(13) . .
O2W Cd1 Br1 89.75(15) . .
Br2 Cd1 Br1 96.54(4) . .
Br2 Cd1 Br1 86.93(4) 4_566 .
O1W Cd1 Br1 91.64(13) . 4_466
O2W Cd1 Br1 91.93(14) . 4_466
Br2 Cd1 Br1 87.37(4) . 4_466
Br2 Cd1 Br1 89.13(4) 4_566 4_466
Br1 Cd1 Br1 175.77(4) . 4_466
Cd1 O2W H2WA 100.4(19) . .
Cd1 O2W H2WB 145.1(19) . .
H2WA O2W H2WB 104(2) . .
Cd1 O1W H1WA 132(2) . .
Cd1 O1W H1WB 110(2) . .
H1WA O1W H1WB 104.0(18) . .
C7 C8 C9 115.6(8) . .
C7 C8 H8A 108.4 . .
C9 C8 H8A 108.4 . .
C7 C8 H8B 108.4 . .
C9 C8 H8B 108.4 . .
H8A C8 H8B 107.4 . .
C8 C7 N1 115.2(8) . .
C8 C7 C6 112.7(7) . .
N1 C7 C6 107.4(7) . .
C8 C7 H7A 107.0 . .
N1 C7 H7A 107.0 . .
C6 C7 H7A 107.0 . .
O1 C6 O2 127.5(7) . .
O1 C6 C7 120.9(7) . .
O2 C6 C7 111.1(7) . .
N1 C5 C4 120.1(9) . .
N1 C5 H5A 119.9 . .
C4 C5 H5A 119.9 . .
C5 N1 C1 120.5(8) . .
C5 N1 C7 115.3(7) . .
C1 N1 C7 124.2(8) . .
C9 O3 H3B 109.5 . .
C2 C3 C4 121.1(10) . .
C2 C3 H3A 119.5 . .
C4 C3 H3A 119.5 . .
O4 C9 O3 126.0(8) . .
O4 C9 C8 122.7(7) . .
O3 C9 C8 111.3(7) . .
C3 C4 C5 117.4(10) . .
C3 C4 H4A 121.3 . .
C5 C4 H4A 121.3 . .
C2 C1 N1 120.1(10) . .
C2 C1 H1A 119.9 . .
N1 C1 H1A 119.9 . .
C3 C2 C1 120.8(11) . .
C3 C2 H2A 119.6 . .
C1 C2 H2A 119.6 . .
Cd1 Br2 Cd1 92.78(4) . 4_466
Cd1 Br1 Cd1 92.25(4) . 4_566

loop_
_geom_bond_atom_site_label_1
_geom_bond_atom_site_label_2
_geom_bond_distance
_geom_bond_site_symmetry_2
Cd1 O1W 2.297(5) .
Cd1 O2W 2.318(5) .
Cd1 Br2 2.7570(13) .
Cd1 Br2 2.7797(13) 4_566
Cd1 Br1 2.7804(13) .
Cd1 Br1 2.7809(13) 4_466
O2W H2WA 0.850(9) .
O2W H2WB 0.850(10) .
O1W H1WA 0.850(10) .
O1W H1WB 0.850(10) .
O2 C6 1.296(10) .
O1 C6 1.209(9) .
C8 C7 1.416(12) .
C8 C9 1.579(11) .
C8 H8A 0.9700 .
C8 H8B 0.9700 .
C7 N1 1.548(11) .
C7 C6 1.569(11) .
C7 H7A 0.9800 .
C5 N1 1.346(10) .
C5 C4 1.413(13) .
C5 H5A 0.9300 .
O4 C9 1.216(10) .
N1 C1 1.361(12) .
O3 C9 1.272(9) .
O3 H3B 0.8200 .
C3 C2 1.341(15) .
C3 C4 1.380(14) .
C3 H3A 0.9300 .
C4 H4A 0.9300 .
C1 C2 1.355(15) .
C1 H1A 0.9300 .
C2 H2A 0.9300 .
Br2 Cd1 2.7797(13) 4_466
Br1 Cd1 2.7809(13) 4_566

loop_
_geom_hbond_atom_site_label_D
_geom_hbond_atom_site_label_H
_geom_hbond_atom_site_label_A
_geom_hbond_distance_DH
_geom_hbond_distance_HA
_geom_hbond_distance_DA
_geom_hbond_angle_DHA
_geom_hbond_site_symmetry_A
O3 H3B O2 0.82 1.65 2.465(8) 177.6 1_655
O1W H1WA O4 0.850(10) 2.53(3) 2.823(8) 101(2) 4_466
O1W H1WA O3 0.850(10) 2.39(3) 2.814(8) 111(2) 2_674
O2W H2WB O1 0.850(10) 2.49(3) 2.755(7) 99.2(19) 3_646
O2W H2WA O4 0.850(9) 2.48(4) 2.927(8) 114(3) 1_455
O2W H2WA O2 0.850(9) 2.51(3) 3.232(8) 143(4) .
C1 H1A Br1 0.93 2.84 3.658(10) 147.0 2_675
